data_4123783
loop_
_publ_author_name
'Steiman, Talia J.'
'Uyeda, Christopher'

_publ_section_title
;
 Reversible substrate activation and catalysis at an intact metal-metal
 bond using a redox-active supporting ligand.
;
_journal_issue 18
_journal_name_full 'Journal of the American Chemical Society'
_journal_page_first 6104
_journal_page_last 6110
_journal_paper_doi 10.1021/jacs.5b03092
_journal_volume 137
_journal_year 2015
_chemical_formula_moiety 'C40 H56 N4 Ni2 Si1'
_chemical_formula_sum 'C40 H56 N4 Ni2 Si'
_chemical_formula_weight 738.39
_space_group_crystal_system triclinic
_space_group_IT_number 2
_space_group_name_Hall '-P 1'
_space_group_name_H-M_alt 'P -1'
_symmetry_space_group_name_Hall '-P 1'
_symmetry_space_group_name_H-M 'P -1'
_atom_sites_solution_hydrogens mixed
_atom_sites_solution_primary iterative
_atom_sites_solution_secondary difmap
_audit_creation_method SHELXL-2014/7
_cell_angle_alpha 77.782(2)
_cell_angle_beta 86.567(4)
_cell_angle_gamma 77.599(4)
_cell_formula_units_Z 2
_cell_length_a 8.3360(5)
_cell_length_b 14.5421(5)
_cell_length_c 16.3083(6)
_cell_measurement_reflns_used 22611
_cell_measurement_temperature 200(2)
_cell_measurement_theta_max 72.309
_cell_measurement_theta_min 5.809
_cell_volume 1886.87(15)
_computing_cell_refinement 'HKL3000 (Otwinowski & Minor, 1997)'
_computing_data_collection 'Crystal Clear(Rigaku 2001)'
_computing_data_reduction 'HKL3000 (Otwinowski & Minor, 1997)'
_computing_publication_material 'local programs'
_computing_structure_refinement 'SHELXL-2014/7 (Sheldrick, 2014)'
_computing_structure_solution 'SHELXT (Sheldrick)'
_diffrn_ambient_temperature 200(2)
_diffrn_measured_fraction_theta_full 0.909
_diffrn_measured_fraction_theta_max 0.873
_diffrn_measurement_details
;
Data were collected on a Rigaku Rapid which has a quarter 
chi circle and a 200 degree curved image plate at a fixed 
distance of 127.4mm.  Strategy was optimized using the 
CrystalClear software.  The completeness is the best 
that can be obtained with this geometry. The missing data are not 
cusp data but mostly high angle data.
Also the use of HKL3000/SCALEPACK lowers the number 
of observed data as inconsistent equivalents are removed 
from the data set and not included in the collected total.
;
_diffrn_measurement_device_type 'Rigaku Rapid II'
_diffrn_measurement_method \w
_diffrn_radiation_type CuK\a
_diffrn_radiation_wavelength 1.54178
_diffrn_reflns_av_R_equivalents 0.038
_diffrn_reflns_av_unetI/netI 0.0400
_diffrn_reflns_laue_measured_fraction_max 0.873
_diffrn_reflns_limit_h_max 10
_diffrn_reflns_limit_h_min 0
_diffrn_reflns_limit_k_max 17
_diffrn_reflns_limit_k_min -17
_diffrn_reflns_limit_l_max 20
_diffrn_reflns_limit_l_min -19
_diffrn_reflns_number 22611
_diffrn_reflns_point_group_measured_fraction_full 0.909
_diffrn_reflns_point_group_measured_fraction_max 0.873
_diffrn_reflns_theta_full 67.679
_diffrn_reflns_theta_max 72.309
_diffrn_reflns_theta_min 5.809
_diffrn_source 'microfocus source'
_exptl_absorpt_coefficient_mu 1.782
_exptl_absorpt_correction_T_max 0.807
_exptl_absorpt_correction_T_min 0.173
_exptl_absorpt_correction_type multi-scan
_exptl_absorpt_process_details 'SCALEPACK (Otwinowski & Minor, 1997)'
_exptl_crystal_colour brown
_exptl_crystal_density_diffrn 1.300
_exptl_crystal_description chunk
_exptl_crystal_F_000 788
_exptl_crystal_size_max 0.240
_exptl_crystal_size_mid 0.180
_exptl_crystal_size_min 0.120
_refine_diff_density_max 0.357
_refine_diff_density_min -0.466
_refine_diff_density_rms 0.069
_refine_ls_extinction_method none
_refine_ls_goodness_of_fit_ref 1.135
_refine_ls_hydrogen_treatment mixed
_refine_ls_matrix_type full
_refine_ls_number_parameters 444
_refine_ls_number_reflns 6505
_refine_ls_number_restraints 0
_refine_ls_restrained_S_all 1.135
_refine_ls_R_factor_all 0.0491
_refine_ls_R_factor_gt 0.0468
_refine_ls_shift/su_max 0.001
_refine_ls_shift/su_mean 0.000
_refine_ls_structure_factor_coef Fsqd
_refine_ls_weighting_details 'w=1/[\s^2^(Fo^2^)+(0.0573P)^2^+1.5677P] where P=(Fo^2^+2Fc^2^)/3'
_refine_ls_weighting_scheme calc
_refine_ls_wR_factor_gt 0.1345
_refine_ls_wR_factor_ref 0.1376
_reflns_Friedel_coverage 0.000
_reflns_number_gt 6077
_reflns_number_total 6505
_reflns_threshold_expression 'I > 2\s(I)'
_cod_data_source_file ja5b03092_si_002.cif
_cod_data_source_block 2-Et
_cod_database_code 4123783
_shelx_shelxl_version_number 2014/7
_shelx_space_group_comment
;
The symmetry employed for this shelxl refinement is uniquely defined
by the following loop, which should always be used as a source of
symmetry information in preference to the above space-group names.
They are only intended as comments.
;

loop_
_space_group_symop_operation_xyz
'x, y, z'
'-x, -y, -z'

loop_
_atom_site_label
_atom_site_type_symbol
_atom_site_fract_x
_atom_site_fract_y
_atom_site_fract_z
_atom_site_U_iso_or_equiv
_atom_site_adp_type
_atom_site_occupancy
_atom_site_site_symmetry_order
_atom_site_calc_flag
_atom_site_refinement_flags_posn
_atom_site_refinement_flags_adp
Ni1 Ni 0.39621(6) 0.60225(3) 0.28320(3) 0.03395(14) Uani 1 1 d . .
Ni2 Ni 0.46875(6) 0.41938(3) 0.30101(3) 0.03491(15) Uani 1 1 d . .
Si1 Si 0.25271(10) 0.51488(5) 0.22749(5) 0.03768(19) Uani 1 1 d . .
N1 N 0.6095(3) 0.42063(14) 0.38684(13) 0.0328(5) Uani 1 1 d . .
N2 N 0.5414(3) 0.58413(14) 0.37258(13) 0.0321(5) Uani 1 1 d . .
N3 N 0.4018(3) 0.73680(14) 0.27558(13) 0.0331(5) Uani 1 1 d . .
N4 N 0.5817(3) 0.28616(15) 0.31650(14) 0.0367(5) Uani 1 1 d . .
C1 C 0.6307(3) 0.49888(18) 0.41250(15) 0.0321(5) Uani 1 1 d . .
C2 C 0.5634(3) 0.66861(17) 0.39262(15) 0.0324(5) Uani 1 1 d . .
C3 C 0.4789(3) 0.75273(18) 0.33801(16) 0.0341(5) Uani 1 1 d . .
C4 C 0.3249(3) 0.81466(16) 0.21176(15) 0.0330(5) Uani 1 1 d . .
C5 C 0.4121(3) 0.83747(17) 0.13638(16) 0.0354(6) Uani 1 1 d . .
C6 C 0.3354(4) 0.90967(19) 0.07304(17) 0.0408(6) Uani 1 1 d . .
H6 H 0.3932 0.9256 0.0218 0.049 Uiso 1 1 calc R U
C7 C 0.1761(4) 0.9594(2) 0.08244(19) 0.0455(7) Uani 1 1 d . .
H7 H 0.1256 1.0090 0.0382 0.055 Uiso 1 1 calc R U
C8 C 0.0914(4) 0.9361(2) 0.15683(19) 0.0437(7) Uani 1 1 d . .
H8 H -0.0184 0.9695 0.1630 0.052 Uiso 1 1 calc R U
C9 C 0.1636(4) 0.86474(18) 0.22287(17) 0.0387(6) Uani 1 1 d . .
C10 C 0.0676(4) 0.8409(2) 0.3033(2) 0.0497(7) Uani 1 1 d . .
H10 H 0.1473 0.7994 0.3463 0.060 Uiso 1 1 calc R U
C11 C -0.0579(5) 0.7831(3) 0.2922(3) 0.0812(13) Uani 1 1 d . .
H11A H -0.1423 0.8232 0.2532 0.122 Uiso 1 1 calc R U
H11B H -0.1092 0.7619 0.3466 0.122 Uiso 1 1 calc R U
H11C H -0.0033 0.7268 0.2696 0.122 Uiso 1 1 calc R U
C12 C -0.0141(6) 0.9300(3) 0.3375(3) 0.0739(11) Uani 1 1 d . .
H12A H 0.0673 0.9689 0.3400 0.111 Uiso 1 1 calc R U
H12B H -0.0587 0.9102 0.3939 0.111 Uiso 1 1 calc R U
H12C H -0.1033 0.9681 0.3004 0.111 Uiso 1 1 calc R U
C13 C 0.5852(4) 0.7820(2) 0.12326(18) 0.0428(6) Uani 1 1 d . .
H13 H 0.6319 0.7504 0.1798 0.051 Uiso 1 1 calc R U
C14 C 0.6993(4) 0.8456(3) 0.0780(3) 0.0667(10) Uani 1 1 d . .
H14A H 0.6679 0.8682 0.0191 0.100 Uiso 1 1 calc R U
H14B H 0.8127 0.8087 0.0812 0.100 Uiso 1 1 calc R U
H14C H 0.6910 0.9010 0.1046 0.100 Uiso 1 1 calc R U
C15 C 0.5782(5) 0.7028(3) 0.0762(3) 0.0709(11) Uani 1 1 d . .
H15A H 0.5120 0.6592 0.1087 0.106 Uiso 1 1 calc R U
H15B H 0.6898 0.6667 0.0685 0.106 Uiso 1 1 calc R U
H15C H 0.5285 0.7316 0.0213 0.106 Uiso 1 1 calc R U
C16 C 0.4824(4) 0.85218(19) 0.34838(19) 0.0457(7) Uani 1 1 d . .
H16A H 0.5235 0.8879 0.2965 0.069 Uiso 1 1 calc R U
H16B H 0.5547 0.8484 0.3947 0.069 Uiso 1 1 calc R U
H16C H 0.3711 0.8853 0.3608 0.069 Uiso 1 1 calc R U
C17 C 0.6649(3) 0.66620(19) 0.45728(16) 0.0373(6) Uani 1 1 d . .
H17 H 0.6748 0.7246 0.4718 0.045 Uiso 1 1 calc R U
C18 C 0.7524(3) 0.5796(2) 0.50119(16) 0.0382(6) Uani 1 1 d . .
H18 H 0.8202 0.5785 0.5463 0.046 Uiso 1 1 calc R U
C19 C 0.7403(3) 0.49298(19) 0.47869(15) 0.0342(5) Uani 1 1 d . .
C20 C 0.8267(3) 0.4010(2) 0.51613(17) 0.0402(6) Uani 1 1 d . .
H20 H 0.8982 0.3936 0.5614 0.048 Uiso 1 1 calc R U
C21 C 0.8077(3) 0.32127(19) 0.48718(17) 0.0392(6) Uani 1 1 d . .
H21 H 0.8678 0.2594 0.5121 0.047 Uiso 1 1 calc R U
C22 C 0.7017(3) 0.33070(18) 0.42207(16) 0.0349(6) Uani 1 1 d . .
C23 C 0.6773(3) 0.25649(18) 0.38305(16) 0.0355(6) Uani 1 1 d . .
C24 C 0.5547(3) 0.21883(17) 0.26880(16) 0.0356(6) Uani 1 1 d . .
C25 C 0.6570(4) 0.20547(19) 0.19890(18) 0.0413(6) Uani 1 1 d . .
C26 C 0.6281(4) 0.1406(2) 0.15269(19) 0.0513(8) Uani 1 1 d . .
H26 H 0.6977 0.1292 0.1060 0.062 Uiso 1 1 calc R U
C27 C 0.5009(4) 0.0924(2) 0.1729(2) 0.0517(8) Uani 1 1 d . .
H27 H 0.4833 0.0486 0.1404 0.062 Uiso 1 1 calc R U
C28 C 0.3997(4) 0.1081(2) 0.2405(2) 0.0473(7) Uani 1 1 d . .
H28 H 0.3114 0.0754 0.2538 0.057 Uiso 1 1 calc R U
C29 C 0.4240(4) 0.17111(18) 0.28996(18) 0.0413(6) Uani 1 1 d . .
C30 C 0.3063(5) 0.1901(2) 0.3618(2) 0.0601(9) Uani 1 1 d . .
H30 H 0.3411 0.2390 0.3876 0.072 Uiso 1 1 calc R U
C31 C 0.1320(5) 0.2322(3) 0.3280(3) 0.0890(15) Uani 1 1 d . .
H31A H 0.1352 0.2858 0.2804 0.134 Uiso 1 1 calc R U
H31B H 0.0605 0.2554 0.3725 0.134 Uiso 1 1 calc R U
H31C H 0.0892 0.1823 0.3096 0.134 Uiso 1 1 calc R U
C32 C 0.3075(6) 0.1004(3) 0.4295(2) 0.0763(12) Uani 1 1 d . .
H32A H 0.2675 0.0527 0.4063 0.114 Uiso 1 1 calc R U
H32B H 0.2359 0.1171 0.4763 0.114 Uiso 1 1 calc R U
H32C H 0.4197 0.0736 0.4495 0.114 Uiso 1 1 calc R U
C33 C 0.7894(4) 0.2636(2) 0.1720(2) 0.0499(7) Uani 1 1 d . .
H33 H 0.8309 0.2761 0.2240 0.060 Uiso 1 1 calc R U
C34 C 0.9366(5) 0.2123(3) 0.1271(3) 0.0815(13) Uani 1 1 d . .
H34A H 0.9810 0.1493 0.1620 0.122 Uiso 1 1 calc R U
H34B H 1.0215 0.2510 0.1172 0.122 Uiso 1 1 calc R U
H34C H 0.9019 0.2039 0.0733 0.122 Uiso 1 1 calc R U
C35 C 0.7134(5) 0.3610(3) 0.1182(2) 0.0678(10) Uani 1 1 d . .
H35A H 0.6654 0.3512 0.0682 0.102 Uiso 1 1 calc R U
H35B H 0.7985 0.3987 0.1013 0.102 Uiso 1 1 calc R U
H35C H 0.6274 0.3956 0.1507 0.102 Uiso 1 1 calc R U
C36 C 0.7562(4) 0.1532(2) 0.4133(2) 0.0475(7) Uani 1 1 d . .
H36A H 0.6709 0.1159 0.4317 0.071 Uiso 1 1 calc R U
H36B H 0.8276 0.1474 0.4605 0.071 Uiso 1 1 calc R U
H36C H 0.8216 0.1286 0.3677 0.071 Uiso 1 1 calc R U
C37 C 0.2452(5) 0.5232(2) 0.11134(19) 0.0531(8) Uani 1 1 d . .
H37A H 0.1600 0.5798 0.0874 0.064 Uiso 1 1 calc R U
H37B H 0.3522 0.5340 0.0859 0.064 Uiso 1 1 calc R U
C38 C 0.2079(6) 0.4337(3) 0.0868(2) 0.0719(11) Uani 1 1 d . .
H38A H 0.2972 0.3783 0.1055 0.108 Uiso 1 1 calc R U
H38B H 0.1984 0.4450 0.0257 0.108 Uiso 1 1 calc R U
H38C H 0.1045 0.4207 0.1136 0.108 Uiso 1 1 calc R U
C39 C 0.0392(4) 0.5108(2) 0.2743(2) 0.0514(7) Uani 1 1 d . .
H39A H 0.0316 0.4426 0.2938 0.062 Uiso 1 1 calc R U
H39B H 0.0262 0.5406 0.3242 0.062 Uiso 1 1 calc R U
C40 C -0.1021(5) 0.5602(4) 0.2166(3) 0.0760(12) Uani 1 1 d . .
H40A H -0.0852 0.6239 0.1881 0.114 Uiso 1 1 calc R U
H40B H -0.2049 0.5671 0.2493 0.114 Uiso 1 1 calc R U
H40C H -0.1081 0.5216 0.1747 0.114 Uiso 1 1 calc R U
H1A H 0.260(5) 0.626(3) 0.220(2) 0.073(12) Uiso 1 1 d . .
H2A H 0.345(5) 0.399(3) 0.244(2) 0.068(11) Uiso 1 1 d . .

loop_
_atom_site_aniso_label
_atom_site_aniso_U_11
_atom_site_aniso_U_22
_atom_site_aniso_U_33
_atom_site_aniso_U_23
_atom_site_aniso_U_13
_atom_site_aniso_U_12
Ni1 0.0402(3) 0.0257(2) 0.0360(2) -0.00572(17) -0.00761(19) -0.00542(18)
Ni2 0.0383(3) 0.0267(2) 0.0391(3) -0.00618(17) -0.0083(2) -0.00364(18)
Si1 0.0423(4) 0.0306(3) 0.0401(4) -0.0076(3) -0.0114(3) -0.0043(3)
N1 0.0350(12) 0.0262(10) 0.0344(11) -0.0038(8) -0.0048(9) -0.0016(8)
N2 0.0343(12) 0.0284(10) 0.0333(10) -0.0062(8) -0.0034(9) -0.0052(8)
N3 0.0389(12) 0.0275(10) 0.0326(10) -0.0058(8) -0.0025(9) -0.0058(9)
N4 0.0411(13) 0.0282(10) 0.0405(12) -0.0063(9) -0.0043(10) -0.0065(9)
C1 0.0297(13) 0.0331(12) 0.0320(12) -0.0051(9) 0.0036(10) -0.0062(10)
C2 0.0342(14) 0.0313(12) 0.0322(12) -0.0067(9) 0.0032(10) -0.0089(10)
C3 0.0356(14) 0.0332(12) 0.0346(12) -0.0096(10) 0.0043(10) -0.0081(10)
C4 0.0405(15) 0.0238(11) 0.0346(12) -0.0046(9) -0.0036(11) -0.0066(10)
C5 0.0430(16) 0.0287(12) 0.0357(13) -0.0084(10) -0.0016(11) -0.0079(11)
C6 0.0474(17) 0.0378(13) 0.0358(13) -0.0026(11) -0.0030(12) -0.0100(12)
C7 0.0501(18) 0.0363(14) 0.0457(15) 0.0028(11) -0.0085(13) -0.0083(12)
C8 0.0396(16) 0.0356(13) 0.0516(16) -0.0026(12) -0.0015(13) -0.0045(11)
C9 0.0416(16) 0.0288(12) 0.0438(14) -0.0042(10) -0.0015(12) -0.0063(11)
C10 0.0419(17) 0.0464(16) 0.0506(16) 0.0011(13) 0.0068(13) 0.0001(13)
C11 0.074(3) 0.068(2) 0.106(3) -0.021(2) 0.038(2) -0.033(2)
C12 0.083(3) 0.075(2) 0.066(2) -0.0266(19) 0.024(2) -0.015(2)
C13 0.0441(16) 0.0409(14) 0.0386(14) -0.0045(11) 0.0034(12) -0.0031(12)
C14 0.047(2) 0.065(2) 0.077(2) 0.0039(18) 0.0120(17) -0.0095(16)
C15 0.070(2) 0.063(2) 0.080(3) -0.038(2) 0.000(2) 0.0084(18)
C16 0.0548(19) 0.0328(13) 0.0508(16) -0.0116(12) -0.0083(14) -0.0069(12)
C17 0.0416(16) 0.0367(13) 0.0374(13) -0.0124(10) 0.0011(11) -0.0118(11)
C18 0.0369(15) 0.0476(15) 0.0321(12) -0.0087(11) -0.0048(11) -0.0116(12)
C19 0.0306(14) 0.0407(14) 0.0305(12) -0.0063(10) 0.0004(10) -0.0068(11)
C20 0.0362(15) 0.0469(15) 0.0350(13) -0.0050(11) -0.0076(11) -0.0047(12)
C21 0.0367(15) 0.0356(13) 0.0396(14) -0.0015(11) -0.0017(11) -0.0011(11)
C22 0.0339(14) 0.0335(12) 0.0341(12) -0.0031(10) 0.0010(11) -0.0042(10)
C23 0.0361(15) 0.0315(12) 0.0367(13) -0.0036(10) 0.0005(11) -0.0056(10)
C24 0.0439(16) 0.0241(11) 0.0377(13) -0.0061(9) -0.0033(11) -0.0041(10)
C25 0.0455(16) 0.0341(13) 0.0426(14) -0.0071(11) -0.0014(12) -0.0053(11)
C26 0.065(2) 0.0463(16) 0.0443(16) -0.0159(13) 0.0079(14) -0.0113(14)
C27 0.073(2) 0.0392(15) 0.0496(17) -0.0178(13) -0.0040(15) -0.0164(15)
C28 0.0539(19) 0.0356(14) 0.0558(17) -0.0109(12) -0.0024(14) -0.0148(13)
C29 0.0466(17) 0.0301(12) 0.0490(15) -0.0112(11) 0.0024(13) -0.0096(11)
C30 0.064(2) 0.0561(19) 0.075(2) -0.0337(17) 0.0269(18) -0.0327(17)
C31 0.064(3) 0.065(2) 0.127(4) -0.013(2) 0.036(3) -0.005(2)
C32 0.083(3) 0.100(3) 0.052(2) -0.015(2) 0.0142(19) -0.036(2)
C33 0.0513(19) 0.0456(16) 0.0539(17) -0.0123(13) 0.0097(14) -0.0132(14)
C34 0.070(3) 0.079(3) 0.106(3) -0.040(2) 0.038(2) -0.027(2)
C35 0.076(3) 0.058(2) 0.067(2) 0.0050(17) 0.0037(19) -0.0260(19)
C36 0.0512(18) 0.0327(14) 0.0538(17) -0.0030(12) -0.0054(14) -0.0031(12)
C37 0.064(2) 0.0506(17) 0.0444(16) -0.0100(13) -0.0072(15) -0.0086(15)
C38 0.087(3) 0.073(2) 0.064(2) -0.0368(19) -0.011(2) -0.008(2)
C39 0.0531(19) 0.0417(15) 0.0557(18) -0.0049(13) -0.0066(15) -0.0053(13)
C40 0.049(2) 0.105(3) 0.073(2) -0.029(2) -0.0077(18) 0.000(2)

loop_
_atom_type_symbol
_atom_type_description
_atom_type_scat_dispersion_real
_atom_type_scat_dispersion_imag
_atom_type_scat_source
C C 0.0181 0.0091 'International Tables Vol C Tables 4.2.6.8 and 6.1.1.4'
H H 0.0000 0.0000 'International Tables Vol C Tables 4.2.6.8 and 6.1.1.4'
N N 0.0311 0.0180 'International Tables Vol C Tables 4.2.6.8 and 6.1.1.4'
Ni Ni -3.0029 0.5091 'International Tables Vol C Tables 4.2.6.8 and 6.1.1.4'
Si Si 0.2541 0.3302 'International Tables Vol C Tables 4.2.6.8 and 6.1.1.4'

loop_
_geom_angle_atom_site_label_1
_geom_angle_atom_site_label_2
_geom_angle_atom_site_label_3
_geom_angle
N2 Ni1 N3 82.63(9)
N2 Ni1 Si1 138.54(7)
N3 Ni1 Si1 138.07(7)
N2 Ni1 Ni2 85.63(6)
N3 Ni1 Ni2 164.95(7)
Si1 Ni1 Ni2 55.40(2)
N2 Ni1 H1A 170.7(15)
N3 Ni1 H1A 93.1(15)
Si1 Ni1 H1A 45.0(15)
Ni2 Ni1 H1A 99.8(15)
N1 Ni2 N4 82.71(9)
N1 Ni2 Si1 139.88(7)
N4 Ni2 Si1 136.94(7)
N1 Ni2 Ni1 86.24(6)
N4 Ni2 Ni1 164.85(7)
Si1 Ni2 Ni1 55.84(2)
N1 Ni2 H2A 167.4(14)
N4 Ni2 H2A 89.4(14)
Si1 Ni2 H2A 47.6(14)
Ni1 Ni2 H2A 103.2(14)
C37 Si1 C39 108.73(16)
C37 Si1 Ni2 119.86(12)
C39 Si1 Ni2 117.55(10)
C37 Si1 Ni1 121.98(11)
C39 Si1 Ni1 115.53(11)
Ni2 Si1 Ni1 68.76(3)
C37 Si1 H1A 95.0(14)
C39 Si1 H1A 102.0(14)
Ni2 Si1 H1A 109.8(14)
Ni1 Si1 H1A 41.7(14)
C37 Si1 H2A 92.5(13)
C39 Si1 H2A 102.6(13)
Ni2 Si1 H2A 43.0(13)
Ni1 Si1 H2A 111.5(13)
H1A Si1 H2A 150.3(19)
C1 N1 C22 119.8(2)
C1 N1 Ni2 125.97(17)
C22 N1 Ni2 114.21(17)
C1 N2 C2 119.3(2)
C1 N2 Ni1 126.05(18)
C2 N2 Ni1 114.44(17)
C3 N3 C4 120.9(2)
C3 N3 Ni1 113.95(17)
C4 N3 Ni1 125.06(17)
C23 N4 C24 120.1(2)
C23 N4 Ni2 114.10(17)
C24 N4 Ni2 125.35(18)
N1 C1 N2 116.1(2)
N1 C1 C19 122.2(2)
N2 C1 C19 121.8(2)
C17 C2 N2 120.7(2)
C17 C2 C3 126.1(2)
N2 C2 C3 113.1(2)
N3 C3 C2 115.1(2)
N3 C3 C16 122.2(2)
C2 C3 C16 122.6(2)
C5 C4 C9 120.8(2)
C5 C4 N3 118.4(2)
C9 C4 N3 120.8(2)
C6 C5 C4 118.6(3)
C6 C5 C13 120.4(2)
C4 C5 C13 121.0(2)
C5 C6 C7 121.6(3)
C5 C6 H6 119.2
C7 C6 H6 119.2
C8 C7 C6 119.3(3)
C8 C7 H7 120.4
C6 C7 H7 120.4
C7 C8 C9 121.4(3)
C7 C8 H8 119.3
C9 C8 H8 119.3
C8 C9 C4 118.4(2)
C8 C9 C10 120.1(3)
C4 C9 C10 121.5(2)
C9 C10 C11 111.0(3)
C9 C10 C12 112.7(3)
C11 C10 C12 110.8(3)
C9 C10 H10 107.4
C11 C10 H10 107.4
C12 C10 H10 107.4
C10 C11 H11A 109.5
C10 C11 H11B 109.5
H11A C11 H11B 109.5
C10 C11 H11C 109.5
H11A C11 H11C 109.5
H11B C11 H11C 109.5
C10 C12 H12A 109.5
C10 C12 H12B 109.5
H12A C12 H12B 109.5
C10 C12 H12C 109.5
H12A C12 H12C 109.5
H12B C12 H12C 109.5
C14 C13 C5 113.3(2)
C14 C13 C15 110.5(3)
C5 C13 C15 109.7(3)
C14 C13 H13 107.7
C5 C13 H13 107.7
C15 C13 H13 107.7
C13 C14 H14A 109.5
C13 C14 H14B 109.5
H14A C14 H14B 109.5
C13 C14 H14C 109.5
H14A C14 H14C 109.5
H14B C14 H14C 109.5
C13 C15 H15A 109.5
C13 C15 H15B 109.5
H15A C15 H15B 109.5
C13 C15 H15C 109.5
H15A C15 H15C 109.5
H15B C15 H15C 109.5
C3 C16 H16A 109.5
C3 C16 H16B 109.5
H16A C16 H16B 109.5
C3 C16 H16C 109.5
H16A C16 H16C 109.5
H16B C16 H16C 109.5
C2 C17 C18 120.7(2)
C2 C17 H17 119.6
C18 C17 H17 119.6
C17 C18 C19 119.7(3)
C17 C18 H18 120.1
C19 C18 H18 120.1
C20 C19 C18 125.3(3)
C20 C19 C1 117.2(2)
C18 C19 C1 117.5(2)
C21 C20 C19 120.0(3)
C21 C20 H20 120.0
C19 C20 H20 120.0
C20 C21 C22 120.7(2)
C20 C21 H21 119.7
C22 C21 H21 119.7
C21 C22 N1 120.0(2)
C21 C22 C23 126.7(2)
N1 C22 C23 113.2(2)
N4 C23 C22 114.7(2)
N4 C23 C36 122.6(2)
C22 C23 C36 122.7(2)
C29 C24 C25 121.3(2)
C29 C24 N4 120.1(2)
C25 C24 N4 118.5(2)
C26 C25 C24 117.8(3)
C26 C25 C33 121.0(3)
C24 C25 C33 121.1(3)
C27 C26 C25 121.6(3)
C27 C26 H26 119.2
C25 C26 H26 119.2
C28 C27 C26 119.7(3)
C28 C27 H27 120.2
C26 C27 H27 120.2
C27 C28 C29 121.3(3)
C27 C28 H28 119.4
C29 C28 H28 119.4
C28 C29 C24 118.2(3)
C28 C29 C30 120.0(3)
C24 C29 C30 121.7(2)
C29 C30 C32 112.4(3)
C29 C30 C31 109.7(3)
C32 C30 C31 110.4(3)
C29 C30 H30 108.0
C32 C30 H30 108.0
C31 C30 H30 108.0
C30 C31 H31A 109.5
C30 C31 H31B 109.5
H31A C31 H31B 109.5
C30 C31 H31C 109.5
H31A C31 H31C 109.5
H31B C31 H31C 109.5
C30 C32 H32A 109.5
C30 C32 H32B 109.5
H32A C32 H32B 109.5
C30 C32 H32C 109.5
H32A C32 H32C 109.5
H32B C32 H32C 109.5
C25 C33 C34 114.2(3)
C25 C33 C35 109.5(3)
C34 C33 C35 110.9(3)
C25 C33 H33 107.3
C34 C33 H33 107.3
C35 C33 H33 107.3
C33 C34 H34A 109.5
C33 C34 H34B 109.5
H34A C34 H34B 109.5
C33 C34 H34C 109.5
H34A C34 H34C 109.5
H34B C34 H34C 109.5
C33 C35 H35A 109.5
C33 C35 H35B 109.5
H35A C35 H35B 109.5
C33 C35 H35C 109.5
H35A C35 H35C 109.5
H35B C35 H35C 109.5
C23 C36 H36A 109.5
C23 C36 H36B 109.5
H36A C36 H36B 109.5
C23 C36 H36C 109.5
H36A C36 H36C 109.5
H36B C36 H36C 109.5
C38 C37 Si1 114.1(2)
C38 C37 H37A 108.7
Si1 C37 H37A 108.7
C38 C37 H37B 108.7
Si1 C37 H37B 108.7
H37A C37 H37B 107.6
C37 C38 H38A 109.5
C37 C38 H38B 109.5
H38A C38 H38B 109.5
C37 C38 H38C 109.5
H38A C38 H38C 109.5
H38B C38 H38C 109.5
C40 C39 Si1 115.8(2)
C40 C39 H39A 108.3
Si1 C39 H39A 108.3
C40 C39 H39B 108.3
Si1 C39 H39B 108.3
H39A C39 H39B 107.4
C39 C40 H40A 109.5
C39 C40 H40B 109.5
H40A C40 H40B 109.5
C39 C40 H40C 109.5
H40A C40 H40C 109.5
H40B C40 H40C 109.5

loop_
_geom_bond_atom_site_label_1
_geom_bond_atom_site_label_2
_geom_bond_distance
Ni1 N2 1.889(2)
Ni1 N3 1.945(2)
Ni1 Si1 2.2678(9)
Ni1 Ni2 2.5545(6)
Ni1 H1A 1.51(4)
Ni2 N1 1.885(2)
Ni2 N4 1.934(2)
Ni2 Si1 2.2560(8)
Ni2 H2A 1.54(4)
Si1 C37 1.876(3)
Si1 C39 1.902(3)
Si1 H1A 1.61(4)
Si1 H2A 1.67(4)
N1 C1 1.341(3)
N1 C22 1.391(3)
N2 C1 1.355(3)
N2 C2 1.387(3)
N3 C3 1.321(3)
N3 C4 1.430(3)
N4 C23 1.325(4)
N4 C24 1.433(3)
C1 C19 1.432(4)
C2 C17 1.381(4)
C2 C3 1.425(4)
C3 C16 1.498(3)
C4 C5 1.405(4)
C4 C9 1.406(4)
C5 C6 1.382(4)
C5 C13 1.521(4)
C6 C7 1.386(4)
C6 H6 0.9500
C7 C8 1.382(4)
C7 H7 0.9500
C8 C9 1.392(4)
C8 H8 0.9500
C9 C10 1.511(4)
C10 C11 1.516(5)
C10 C12 1.528(5)
C10 H10 1.0000
C11 H11A 0.9800
C11 H11B 0.9800
C11 H11C 0.9800
C12 H12A 0.9800
C12 H12B 0.9800
C12 H12C 0.9800
C13 C14 1.520(4)
C13 C15 1.525(4)
C13 H13 1.0000
C14 H14A 0.9800
C14 H14B 0.9800
C14 H14C 0.9800
C15 H15A 0.9800
C15 H15B 0.9800
C15 H15C 0.9800
C16 H16A 0.9800
C16 H16B 0.9800
C16 H16C 0.9800
C17 C18 1.385(4)
C17 H17 0.9500
C18 C19 1.409(4)
C18 H18 0.9500
C19 C20 1.405(4)
C20 C21 1.383(4)
C20 H20 0.9500
C21 C22 1.388(4)
C21 H21 0.9500
C22 C23 1.418(4)
C23 C36 1.494(4)
C24 C29 1.402(4)
C24 C25 1.403(4)
C25 C26 1.391(4)
C25 C33 1.520(4)
C26 C27 1.380(5)
C26 H26 0.9500
C27 C28 1.375(4)
C27 H27 0.9500
C28 C29 1.393(4)
C28 H28 0.9500
C29 C30 1.515(4)
C30 C32 1.518(5)
C30 C31 1.536(6)
C30 H30 1.0000
C31 H31A 0.9800
C31 H31B 0.9800
C31 H31C 0.9800
C32 H32A 0.9800
C32 H32B 0.9800
C32 H32C 0.9800
C33 C34 1.526(5)
C33 C35 1.527(5)
C33 H33 1.0000
C34 H34A 0.9800
C34 H34B 0.9800
C34 H34C 0.9800
C35 H35A 0.9800
C35 H35B 0.9800
C35 H35C 0.9800
C36 H36A 0.9800
C36 H36B 0.9800
C36 H36C 0.9800
C37 C38 1.536(5)
C37 H37A 0.9900
C37 H37B 0.9900
C38 H38A 0.9800
C38 H38B 0.9800
C38 H38C 0.9800
C39 C40 1.507(5)
C39 H39A 0.9900
C39 H39B 0.9900
C40 H40A 0.9800
C40 H40B 0.9800
C40 H40C 0.9800

loop_
_geom_torsion_atom_site_label_1
_geom_torsion_atom_site_label_2
_geom_torsion_atom_site_label_3
_geom_torsion_atom_site_label_4
_geom_torsion
N4 Ni2 N1 C1 170.4(2)
Si1 Ni2 N1 C1 -17.2(3)
Ni1 Ni2 N1 C1 0.8(2)
N4 Ni2 N1 C22 -6.76(18)
Si1 Ni2 N1 C22 165.67(13)
Ni1 Ni2 N1 C22 -176.38(17)
N3 Ni1 N2 C1 -168.7(2)
Si1 Ni1 N2 C1 20.7(3)
Ni2 Ni1 N2 C1 1.9(2)
N3 Ni1 N2 C2 6.30(17)
Si1 Ni1 N2 C2 -164.34(13)
Ni2 Ni1 N2 C2 176.86(17)
C22 N1 C1 N2 177.3(2)
Ni2 N1 C1 N2 0.3(3)
C22 N1 C1 C19 -3.2(4)
Ni2 N1 C1 C19 179.75(17)
C2 N2 C1 N1 -176.6(2)
Ni1 N2 C1 N1 -1.8(3)
C2 N2 C1 C19 3.9(4)
Ni1 N2 C1 C19 178.69(17)
C1 N2 C2 C17 -5.4(4)
Ni1 N2 C2 C17 179.31(19)
C1 N2 C2 C3 171.8(2)
Ni1 N2 C2 C3 -3.5(3)
C4 N3 C3 C2 -174.2(2)
Ni1 N3 C3 C2 8.5(3)
C4 N3 C3 C16 3.5(4)
Ni1 N3 C3 C16 -173.8(2)
C17 C2 C3 N3 173.6(2)
N2 C2 C3 N3 -3.4(3)
C17 C2 C3 C16 -4.1(4)
N2 C2 C3 C16 178.9(2)
C3 N3 C4 C5 96.7(3)
Ni1 N3 C4 C5 -86.3(3)
C3 N3 C4 C9 -85.7(3)
Ni1 N3 C4 C9 91.3(3)
C9 C4 C5 C6 -0.6(4)
N3 C4 C5 C6 177.0(2)
C9 C4 C5 C13 -178.6(2)
N3 C4 C5 C13 -1.0(4)
C4 C5 C6 C7 0.1(4)
C13 C5 C6 C7 178.1(3)
C5 C6 C7 C8 -0.3(4)
C6 C7 C8 C9 1.0(5)
C7 C8 C9 C4 -1.4(4)
C7 C8 C9 C10 -179.9(3)
C5 C4 C9 C8 1.2(4)
N3 C4 C9 C8 -176.3(2)
C5 C4 C9 C10 179.7(3)
N3 C4 C9 C10 2.2(4)
C8 C9 C10 C11 75.3(4)
C4 C9 C10 C11 -103.1(3)
C8 C9 C10 C12 -49.6(4)
C4 C9 C10 C12 131.9(3)
C6 C5 C13 C14 42.0(4)
C4 C5 C13 C14 -140.0(3)
C6 C5 C13 C15 -82.0(3)
C4 C5 C13 C15 96.0(3)
N2 C2 C17 C18 2.8(4)
C3 C2 C17 C18 -174.0(2)
C2 C17 C18 C19 1.2(4)
C17 C18 C19 C20 177.7(2)
C17 C18 C19 C1 -2.5(4)
N1 C1 C19 C20 0.3(4)
N2 C1 C19 C20 179.8(2)
N1 C1 C19 C18 -179.5(2)
N2 C1 C19 C18 0.0(4)
C18 C19 C20 C21 -178.4(2)
C1 C19 C20 C21 1.8(4)
C19 C20 C21 C22 -1.0(4)
C20 C21 C22 N1 -1.9(4)
C20 C21 C22 C23 176.1(3)
C1 N1 C22 C21 4.0(4)
Ni2 N1 C22 C21 -178.61(19)
C1 N1 C22 C23 -174.2(2)
Ni2 N1 C22 C23 3.1(3)
C24 N4 C23 C22 176.6(2)
Ni2 N4 C23 C22 -10.3(3)
C24 N4 C23 C36 -2.1(4)
Ni2 N4 C23 C36 171.0(2)
C21 C22 C23 N4 -173.3(2)
N1 C22 C23 N4 4.8(3)
C21 C22 C23 C36 5.4(4)
N1 C22 C23 C36 -176.5(2)
C23 N4 C24 C29 89.6(3)
Ni2 N4 C24 C29 -82.7(3)
C23 N4 C24 C25 -93.3(3)
Ni2 N4 C24 C25 94.5(3)
C29 C24 C25 C26 -2.2(4)
N4 C24 C25 C26 -179.3(3)
C29 C24 C25 C33 174.8(3)
N4 C24 C25 C33 -2.3(4)
C24 C25 C26 C27 1.7(5)
C33 C25 C26 C27 -175.4(3)
C25 C26 C27 C28 -0.2(5)
C26 C27 C28 C29 -0.8(5)
C27 C28 C29 C24 0.3(5)
C27 C28 C29 C30 177.5(3)
C25 C24 C29 C28 1.2(4)
N4 C24 C29 C28 178.3(2)
C25 C24 C29 C30 -175.9(3)
N4 C24 C29 C30 1.2(4)
C28 C29 C30 C32 63.5(4)
C24 C29 C30 C32 -119.4(3)
C28 C29 C30 C31 -59.8(4)
C24 C29 C30 C31 117.3(3)
C26 C25 C33 C34 -31.3(5)
C24 C25 C33 C34 151.8(3)
C26 C25 C33 C35 93.7(4)
C24 C25 C33 C35 -83.2(4)
C39 Si1 C37 C38 -65.9(3)
Ni2 Si1 C37 C38 73.4(3)
Ni1 Si1 C37 C38 155.7(2)
